data_7064019
loop_
_publ_author_name
'Liu, Bangxiang'
'Wang, Pengfei'
'Gao, Chao'
'Hu, Bingcheng'
'Sun, Chengguo'

_publ_section_title
;
 Terminal fluorination of ethylamine cations modulates the packing pattern
 of high-density pentazolate salts
;
_journal_issue 41
_journal_name_full 'New Journal of Chemistry'
_journal_page_first 18121
_journal_page_last 18128
_journal_paper_doi 10.1039/D5NJ02770E
_journal_volume 49
_journal_year 2025
_chemical_formula_moiety 'C2 H5 F3 N, N5'
_chemical_formula_sum 'C2 H5 F3 N6'
_chemical_formula_weight 170.12
_chemical_name_systematic '2,2,2-trifluoroethylamium pentazolate'
_space_group_crystal_system triclinic
_space_group_IT_number 2
_space_group_name_Hall '-P 1'
_space_group_name_H-M_alt 'P -1'
_atom_sites_solution_hydrogens difmap
_atom_sites_solution_primary dual
_audit_block_doi 10.5517/ccdc.csd.cc2l1ryc
_audit_creation_date 2024-05-23
_audit_creation_method
;
Olex2 1.5
(compiled 2024.02.16 svn.r378c4104 for OlexSys, GUI svn.r6928)
;
_audit_update_record
;
2025-05-29 deposited with the CCDC.	2025-09-19 downloaded from the CCDC.
;
_cell_angle_alpha 97.348(4)
_cell_angle_beta 99.037(4)
_cell_angle_gamma 90.679(4)
_cell_formula_units_Z 2
_cell_length_a 5.4286(6)
_cell_length_b 5.6217(7)
_cell_length_c 11.0326(12)
_cell_measurement_reflns_used 4446
_cell_measurement_temperature 296
_cell_measurement_theta_max 26.96
_cell_measurement_theta_min 2.46
_cell_volume 329.61(7)
_computing_cell_refinement 'SAINT v8.37A (Bruker, 2015)'
_computing_data_reduction 'SAINT v8.37A (Bruker, 2015)'
_computing_molecular_graphics 'Olex2 1.5 (Dolomanov et al., 2009)'
_computing_publication_material 'Olex2 1.5 (Dolomanov et al., 2009)'
_computing_structure_refinement 'SHELXL 2018/3 (Sheldrick, 2015)'
_computing_structure_solution 'SHELXT 2018/2 (Sheldrick, 2018)'
_diffrn_ambient_temperature 296
_diffrn_measured_fraction_theta_full 0.987
_diffrn_measured_fraction_theta_max 0.988
_diffrn_measurement_device_type 'Bruker APEX-II CCD'
_diffrn_measurement_method '\f and \w scans'
_diffrn_radiation_monochromator graphite
_diffrn_radiation_type MoK\a
_diffrn_radiation_wavelength 0.71073
_diffrn_reflns_av_R_equivalents 0.0262
_diffrn_reflns_av_unetI/netI 0.0285
_diffrn_reflns_Laue_measured_fraction_full 0.987
_diffrn_reflns_Laue_measured_fraction_max 0.988
_diffrn_reflns_limit_h_max 7
_diffrn_reflns_limit_h_min -6
_diffrn_reflns_limit_k_max 7
_diffrn_reflns_limit_k_min -7
_diffrn_reflns_limit_l_max 14
_diffrn_reflns_limit_l_min -14
_diffrn_reflns_number 5006
_diffrn_reflns_point_group_measured_fraction_full 0.987
_diffrn_reflns_point_group_measured_fraction_max 0.988
_diffrn_reflns_theta_full 25.242
_diffrn_reflns_theta_max 27.583
_diffrn_reflns_theta_min 3.656
_diffrn_source_current 1.0
_diffrn_source_power 0.05
_diffrn_source_voltage 50.0
_diffrn_standards_number 0
_exptl_absorpt_coefficient_mu 0.181
_exptl_absorpt_correction_T_max 0.7456
_exptl_absorpt_correction_T_min 0.6757
_exptl_absorpt_correction_type none
_exptl_absorpt_process_details
;
SADABS-2016/2 (Bruker,2016/2) was used for absorption correction.
wR2(int) was 0.1820 before and 0.0942 after correction.
The Ratio of minimum to maximum transmission is 0.9062.
The \l/2 correction factor is Not present.
;
_exptl_crystal_colour colourless
_exptl_crystal_colour_primary colourless
_exptl_crystal_density_diffrn 1.714
_exptl_crystal_description block
_exptl_crystal_F_000 172
_exptl_crystal_size_max 0.21
_exptl_crystal_size_mid 0.15
_exptl_crystal_size_min 0.13
_refine_diff_density_max 0.413
_refine_diff_density_min -0.310
_refine_diff_density_rms 0.045
_refine_ls_extinction_method none
_refine_ls_goodness_of_fit_ref 1.053
_refine_ls_hydrogen_treatment refall
_refine_ls_matrix_type full
_refine_ls_number_parameters 120
_refine_ls_number_reflns 1504
_refine_ls_number_restraints 0
_refine_ls_restrained_S_all 1.053
_refine_ls_R_factor_all 0.0733
_refine_ls_R_factor_gt 0.0518
_refine_ls_shift/su_max 0.000
_refine_ls_shift/su_mean 0.000
_refine_ls_structure_factor_coef Fsqd
_refine_ls_weighting_details 'w=1/[\s^2^(Fo^2^)+(0.0614P)^2^+0.1615P] where P=(Fo^2^+2Fc^2^)/3'
_refine_ls_weighting_scheme calc
_refine_ls_wR_factor_gt 0.1274
_refine_ls_wR_factor_ref 0.1387
_reflns_Friedel_coverage 0.000
_reflns_number_gt 1141
_reflns_number_total 1504
_reflns_threshold_expression 'I > 2\s(I)'
_cod_data_source_file d5nj02770e2.cif
_cod_data_source_block 1
_cod_depositor_comments 'Adding full bibliography for 7064019--7064021.cif.'
_cod_database_code 7064019
_shelx_shelxl_version_number 2018/3
_shelx_space_group_comment
;
The symmetry employed for this shelxl refinement is uniquely defined
by the following loop, which should always be used as a source of
symmetry information in preference to the above space-group names.
They are only intended as comments.
;
_shelx_estimated_absorpt_t_max 0.977
_shelx_estimated_absorpt_t_min 0.963
_olex2_refinement_description
;
;
_olex2_submission_special_instructions 'No special instructions were received'

loop_
_space_group_symop_operation_xyz
'x, y, z'
'-x, -y, -z'

loop_
_atom_site_label
_atom_site_type_symbol
_atom_site_fract_x
_atom_site_fract_y
_atom_site_fract_z
_atom_site_U_iso_or_equiv
_atom_site_adp_type
_atom_site_occupancy
_atom_site_site_symmetry_order
_atom_site_calc_flag
_atom_site_refinement_flags_posn
_atom_site_refinement_flags_adp
_atom_site_refinement_flags_occupancy
_atom_site_disorder_assembly
_atom_site_disorder_group
C1 C 0.6511(5) 0.8724(4) 0.3047(2) 0.0450(5) Uani 1 1 d . . . . .
H1A H 0.731(5) 1.027(5) 0.324(3) 0.070(8) Uiso 1 1 d . . . . .
H1B H 0.475(5) 0.896(5) 0.310(3) 0.068(8) Uiso 1 1 d . . . . .
C2 C 0.7554(5) 0.7159(4) 0.3975(2) 0.0525(6) Uani 1 1 d . . . . .
F1 F 1.0004(3) 0.6914(4) 0.39988(16) 0.0895(6) Uani 1 1 d . . . . .
F2 F 0.7270(4) 0.8089(3) 0.51035(13) 0.0815(6) Uani 1 1 d . . . . .
F3 F 0.6574(4) 0.4965(3) 0.37556(16) 0.0861(6) Uani 1 1 d . . . . .
N6 N 0.6654(3) 0.7706(3) 0.17676(16) 0.0322(4) Uani 1 1 d . . . . .
H6A H 0.552(5) 0.649(5) 0.153(2) 0.054(7) Uiso 1 1 d . . . . .
H6B H 0.808(5) 0.721(4) 0.164(2) 0.054(7) Uiso 1 1 d . . . . .
H6C H 0.629(4) 0.880(5) 0.130(2) 0.043(6) Uiso 1 1 d . . . . .
N1 N 0.3232(3) 0.1592(3) 0.11367(18) 0.0468(5) Uani 1 1 d . . . . .
N2 N 0.1277(4) 0.0605(3) 0.1458(2) 0.0549(5) Uani 1 1 d . . . . .
N3 N -0.0295(3) 0.2274(4) 0.1653(2) 0.0571(6) Uani 1 1 d . . . . .
N4 N 0.0674(3) 0.4302(3) 0.14600(19) 0.0493(5) Uani 1 1 d . . . . .
N5 N 0.2855(3) 0.3885(3) 0.11481(17) 0.0423(4) Uani 1 1 d . . . . .

loop_
_atom_site_aniso_label
_atom_site_aniso_U_11
_atom_site_aniso_U_22
_atom_site_aniso_U_33
_atom_site_aniso_U_23
_atom_site_aniso_U_13
_atom_site_aniso_U_12
C1 0.0556(13) 0.0365(11) 0.0451(12) 0.0068(9) 0.0130(9) 0.0100(10)
C2 0.0674(15) 0.0457(12) 0.0448(12) 0.0084(9) 0.0083(10) 0.0063(11)
F1 0.0680(11) 0.1221(16) 0.0757(12) 0.0216(10) -0.0061(8) 0.0304(10)
F2 0.1226(15) 0.0819(12) 0.0410(8) 0.0052(7) 0.0173(8) 0.0137(10)
F3 0.1435(17) 0.0475(9) 0.0694(11) 0.0234(7) 0.0119(10) -0.0123(9)
N6 0.0283(8) 0.0280(8) 0.0427(9) 0.0100(7) 0.0087(6) 0.0026(6)
N1 0.0364(9) 0.0392(10) 0.0654(12) 0.0070(8) 0.0090(8) 0.0101(7)
N2 0.0510(11) 0.0341(10) 0.0816(14) 0.0155(9) 0.0108(9) -0.0035(8)
N3 0.0396(10) 0.0553(12) 0.0830(15) 0.0175(10) 0.0240(9) -0.0005(9)
N4 0.0434(10) 0.0387(9) 0.0694(12) 0.0096(8) 0.0174(8) 0.0123(8)
N5 0.0356(9) 0.0369(9) 0.0562(11) 0.0103(7) 0.0100(7) -0.0022(7)

loop_
_atom_type_symbol
_atom_type_description
_atom_type_scat_dispersion_real
_atom_type_scat_dispersion_imag
_atom_type_scat_source
C C 0.0033 0.0016 'International Tables Vol C Tables 4.2.6.8 and 6.1.1.4'
H H 0.0000 0.0000 'International Tables Vol C Tables 4.2.6.8 and 6.1.1.4'
F F 0.0171 0.0103 'International Tables Vol C Tables 4.2.6.8 and 6.1.1.4'
N N 0.0061 0.0033 'International Tables Vol C Tables 4.2.6.8 and 6.1.1.4'

loop_
_citation_id
_citation_doi
_citation_year
1 10.1016/j.mtcomm.2025.112725 2025

loop_
_geom_angle_atom_site_label_1
_geom_angle_atom_site_label_2
_geom_angle_atom_site_label_3
_geom_angle
_geom_angle_site_symmetry_1
_geom_angle_site_symmetry_3
_geom_angle_publ_flag
H1A C1 H1B 106(2) . . ?
C2 C1 H1A 110.0(18) . . ?
C2 C1 H1B 109.1(17) . . ?
N6 C1 H1A 110.7(17) . . ?
N6 C1 H1B 107.0(17) . . ?
N6 C1 C2 113.35(18) . . ?
F1 C2 C1 111.4(2) . . ?
F2 C2 C1 111.16(19) . . ?
F2 C2 F1 106.2(2) . . ?
F3 C2 C1 113.6(2) . . ?
F3 C2 F1 105.6(2) . . ?
F3 C2 F2 108.5(2) . . ?
C1 N6 H6A 109.3(16) . . ?
C1 N6 H6B 115.5(16) . . ?
C1 N6 H6C 108.2(15) . . ?
H6A N6 H6B 109(2) . . ?
H6A N6 H6C 108(2) . . ?
H6B N6 H6C 106(2) . . ?
N5 N1 N2 107.77(16) . . ?
N3 N2 N1 107.98(17) . . ?
N2 N3 N4 108.19(17) . . ?
N5 N4 N3 108.05(16) . . ?
N4 N5 N1 108.00(16) . . ?

loop_
_geom_bond_atom_site_label_1
_geom_bond_atom_site_label_2
_geom_bond_distance
_geom_bond_site_symmetry_2
_geom_bond_publ_flag
C1 H1A 0.95(3) . ?
C1 H1B 0.97(3) . ?
C1 C2 1.484(3) . ?
C1 N6 1.468(3) . ?
C2 F1 1.335(3) . ?
C2 F2 1.321(3) . ?
C2 F3 1.316(3) . ?
N6 H6A 0.90(3) . ?
N6 H6B 0.85(3) . ?
N6 H6C 0.85(3) . ?
N1 N2 1.309(3) . ?
N1 N5 1.307(2) . ?
N2 N3 1.296(3) . ?
N3 N4 1.306(3) . ?
N4 N5 1.299(2) . ?

loop_
_geom_hbond_atom_site_label_D
_geom_hbond_atom_site_label_H
_geom_hbond_atom_site_label_A
_geom_hbond_distance_DH
_geom_hbond_distance_HA
_geom_hbond_distance_DA
_geom_hbond_angle_DHA
_geom_hbond_site_symmetry_A
_geom_hbond_publ_flag
C1 H1A F3 0.95(3) 2.68(3) 3.494(3) 145(2) 1_565 yes
C1 H1A N3 0.95(3) 2.69(3) 3.302(3) 123(2) 1_665 yes
C1 H1B F2 0.97(3) 2.79(3) 3.472(3) 128(2) 2_676 yes
C1 H1B N1 0.97(3) 2.80(3) 3.157(3) 102.5(19) 1_565 yes
C1 H1B N2 0.97(3) 2.66(3) 3.353(3) 128(2) 1_565 yes
N6 H6A N5 0.90(3) 2.00(3) 2.900(2) 174(2) . yes
N6 H6B N2 0.85(3) 2.61(3) 3.064(3) 114.5(19) 1_665 yes
N6 H6B N3 0.85(3) 2.92(3) 3.489(3) 125(2) 1_655 yes
N6 H6B N4 0.85(3) 2.18(3) 2.951(2) 150(2) 1_655 yes
N6 H6B N5 0.85(3) 3.02(2) 3.280(2) 100.4(18) 2_665 yes
N6 H6C N1 0.85(3) 2.30(2) 2.964(2) 134.5(19) 1_565 yes
N6 H6C N1 0.85(3) 2.73(2) 3.288(3) 124.7(18) 2_665 yes
N6 H6C N2 0.85(3) 2.94(2) 3.352(3) 111.8(17) 1_565 yes
N6 H6C N3 0.85(3) 2.63(2) 3.066(3) 113.4(17) 1_665 yes

loop_
_geom_torsion_atom_site_label_1
_geom_torsion_atom_site_label_2
_geom_torsion_atom_site_label_3
_geom_torsion_atom_site_label_4
_geom_torsion
_geom_torsion_site_symmetry_1
_geom_torsion_site_symmetry_2
_geom_torsion_site_symmetry_3
_geom_torsion_site_symmetry_4
_geom_torsion_publ_flag
N6 C1 C2 F1 65.0(3) . . . . ?
N6 C1 C2 F2 -176.8(2) . . . . ?
N6 C1 C2 F3 -54.1(3) . . . . ?
N1 N2 N3 N4 -0.3(3) . . . . ?
N2 N1 N5 N4 -0.7(2) . . . . ?
N2 N3 N4 N5 -0.1(3) . . . . ?
N3 N4 N5 N1 0.5(2) . . . . ?
N5 N1 N2 N3 0.6(3) . . . . ?
